data_2103365
loop_
_publ_author_name
'Marsh, Richard E.'

_publ_section_title
;
 The space groups of point group <i>C</i>~3~: some corrections, some
 comments
;
_journal_issue 5
_journal_name_full 'Acta Crystallographica Section B'
_journal_page_first 893
_journal_page_last 899
_journal_paper_doi 10.1107/S0108768102011758
_journal_volume 58
_journal_year 2002
_chemical_formula_moiety 'C32 H40 O8 F12 Na Er'
_chemical_formula_sum 'C32 H40 Er F12 Na O8'
_symmetry_cell_setting trigonal
_symmetry_space_group_name_H-M 'P 31 2 1'
_cell_angle_alpha 90.00
_cell_angle_beta 90.00
_cell_angle_gamma 120.00
_cell_formula_units_Z 3
_cell_length_a 13.114
_cell_length_b 13.114
_cell_length_c 21.004
_cell_volume 3128.261
_cod_data_source_file bk0117.cif
_cod_data_source_block NAVVAH
_cod_depositor_comments
;
 Adding the _cell_formula_units_Z and _chemical_formula_moiety data items
 after consulting the original publication.

 Antanas Vaitkus,
 2017-08-03

 Marking attached hydrogen atoms.

 Antanas Vaitkus,
 2017-03-25
;
_cod_original_formula_sum 'C32 H40 O8 F12 Na Er'
_cod_database_code 2103365

loop_
_atom_site_label
_atom_site_fract_x
_atom_site_fract_y
_atom_site_fract_z
_atom_site_attached_hydrogens
Er 0.0 -0.12604 0.16667 0
Na -0.1229 -0.1229 0.0 0
O1 0.0258 0.0178 0.2405 0
C1 -0.0406 0.0658 0.2476 0
C2 0.0294 0.1874 0.2762 0
F1 0.1011 0.1931 0.3238 0
F2 0.1016 0.2672 0.2367 0
F3 -0.0316 0.2285 0.3024 0
C3 -0.1581 0.0148 0.2345 1
C4 -0.2247 -0.0935 0.2113 0
C5 -0.3632 -0.1490 0.2063 0
C6 -0.4108 -0.1370 0.2672 3
C7 -0.4161 -0.2668 0.1898 3
C8 -0.3828 -0.0809 0.1567 3
O2 -0.1858 -0.1574 0.1922 0
O5 0.1161 -0.1276 0.2502 0
C17 0.1342 -0.2078 0.2650 0
C18 0.2455 -0.1790 0.3057 0
F7 0.3324 -0.1120 0.2693 0
F8 0.2348 -0.1200 0.3542 0
F9 0.2482 -0.2626 0.3248 0
C19 0.0404 -0.3372 0.2646 1
C20 -0.0826 -0.3754 0.2365 0
C21 -0.1750 -0.5023 0.2533 0
C22 -0.1810 -0.6034 0.2216 3
C23 -0.1608 -0.4990 0.3222 3
C24 -0.2990 -0.5202 0.2475 3
O6 -0.1044 -0.3124 0.2106 0
